data_2201261
loop_
_publ_author_name
'Simon J. Hibble'
'Sharon G. Eversfield'
'Ann M. Chippindale'

_publ_section_title
;
 Tetraethylammonium aquatetrachlorooxomolybdate(V),
 [Et~4~N][MoOCl~4~(H~2~O)]
;
_journal_issue 7
_journal_name_full 'Acta Crystallographica Section E'
_journal_page_first m366
_journal_page_last m368
_journal_paper_doi 10.1107/S1600536802010966
_journal_volume 58
_journal_year 2002
_chemical_formula_moiety ' C8 H22 Cl4 Mo1 N1 O2'
_chemical_formula_sum 'C8 H22 Cl4 Mo N O2'
_chemical_formula_weight 402.01
_chemical_name_systematic
;
Tetraethylammonium aquatetrachlorooxomolybdenum(V)
;
_space_group_IT_number 62
_symmetry_cell_setting orthorhombic
_symmetry_space_group_name_Hall '-P 2ac 2n'
_symmetry_space_group_name_H-M 'P n m a'
_atom_sites_solution_hydrogens geom
_atom_sites_solution_primary direct
_cell_angle_alpha 90
_cell_angle_beta 90
_cell_angle_gamma 90
_cell_formula_units_Z 4
_cell_length_a 10.9913(3)
_cell_length_b 12.6073(5)
_cell_length_c 11.4222(3)
_cell_measurement_reflns_used 1886
_cell_measurement_temperature 293(2)
_cell_measurement_theta_max 27.485
_cell_measurement_theta_min 5.097
_cell_volume 1582.78(9)
_computing_cell_refinement
;
DENZO/SCALEPACK (Otwinowski and Minor, 1996)
;
_computing_data_collection 'COLLECT (Nonius, 1997)'
_computing_data_reduction
;
DENZO/SCALEPACK (Otwinowski & Minor, 1997)
;
_computing_molecular_graphics
;
ATOMS (Shape Software, 1998)
;
_computing_publication_material
;
CRYSTALS
;
_computing_structure_refinement
;
CRYSTALS (Watkin et al., 1996)
;
_computing_structure_solution 'SIR92 (Altomare et al., 1992)'
_diffrn_ambient_temperature 293(3)
_diffrn_measured_fraction_theta_full 0.996
_diffrn_measured_fraction_theta_max 0.996
_diffrn_measurement_device 'Nonius KappaCCD'
_diffrn_measurement_method 2\q/\w
_diffrn_radiation_monochromator graphite
_diffrn_radiation_type MoK\a
_diffrn_radiation_wavelength 0.71073
_diffrn_reflns_av_R_equivalents 0.0217
_diffrn_reflns_limit_h_max 14
_diffrn_reflns_limit_h_min -14
_diffrn_reflns_limit_k_max 16
_diffrn_reflns_limit_k_min -16
_diffrn_reflns_limit_l_max 14
_diffrn_reflns_limit_l_min -14
_diffrn_reflns_number 10054
_diffrn_reflns_theta_full 27.485
_diffrn_reflns_theta_max 27.485
_diffrn_reflns_theta_min 5.097
_diffrn_standards_decay_% 0.00
_diffrn_standards_interval_count 0
_diffrn_standards_interval_time 0
_diffrn_standards_number 0
_exptl_absorpt_coefficient_mu 1.48
_exptl_absorpt_correction_T_max 0.801
_exptl_absorpt_correction_T_min 0.801
_exptl_absorpt_correction_type multi-scan
_exptl_absorpt_process_details '(DENZO/SCALEPACK; Otwinowski & Minor, 1997)'
_exptl_crystal_colour 'bright green'
_exptl_crystal_density_diffrn 1.687
_exptl_crystal_density_meas ?
_exptl_crystal_description block
_exptl_crystal_F_000 812.0
_exptl_crystal_size_max 0.15
_exptl_crystal_size_mid 0.15
_exptl_crystal_size_min 0.15
_refine_diff_density_max 0.38
_refine_diff_density_min -0.49
_refine_ls_extinction_method None
_refine_ls_goodness_of_fit_ref 1.1459
_refine_ls_hydrogen_treatment mixed
_refine_ls_matrix_type full
_refine_ls_number_parameters 100
_refine_ls_number_reflns 1402
_refine_ls_R_factor_gt 0.0310
_refine_ls_shift/su_max 0.000343
_refine_ls_structure_factor_coef F
_refine_ls_weighting_details
;
Chebychev polynomial with 3 parameters (Carruthers & Watkin, 1979),
0.213, 0.0203 and -0.0593
;
_refine_ls_weighting_scheme calc
_refine_ls_wR_factor_ref 0.0283
_reflns_number_gt 1402
_reflns_number_total 1886
_reflns_threshold_expression I>3\s(I)
_cod_data_source_file bt6149.cif
_cod_data_source_block I
_cod_depositor_comments
;
The following automatic conversions were performed:

'_chemical_melting_point' value 'not measured' was changed to '?' -
the value is undefined or not given.

Automatic conversion script
Id: cif_fix_values 1715 2011-07-08 13:25:40Z adriana 

The following automatic conversions were performed:

'_exptl_crystal_density_meas' value 'not measured' was changed to '?'
- the value is perceived as not measured.

Automatic conversion script
Id: cif_fix_values 3008 2015-01-20 13:52:24Z robertas 

The following automatic conversions were performed:

'_atom_sites_solution_primary' value 'Direct_Methods' was changed to
'direct'.

'_atom_sites_solution_hydrogens' value 'geometric' was changed to
'geom'.

Automatic conversion script
Id: cif_fix_values 6452 2018-10-05 10:23:21Z andrius 
;
_cod_original_cell_volume 1582.78
_cod_original_formula_sum ' C8 H22 Cl4 Mo1 N1 O2'
_cod_database_code 2201261
_cod_database_fobs_code 2201261

loop_
_symmetry_equiv_pos_as_xyz
x,y,z
-x,-y,-z
-x+1/2,y+1/2,z+1/2
x+1/2,-y+1/2,-z+1/2
x,-y+1/2,z
-x,y+1/2,-z
-x+1/2,-y,z+1/2
x+1/2,y,-z+1/2

loop_
_atom_site_aniso_label
_atom_site_aniso_U_11
_atom_site_aniso_U_22
_atom_site_aniso_U_33
_atom_site_aniso_U_12
_atom_site_aniso_U_13
_atom_site_aniso_U_23
Mo1 0.0244(2) 0.0388(2) 0.0289(2) 0.0000 0.00030(10) 0.0000
Cl1 0.0488(5) 0.0408(5) 0.0533(5) -0.0028(4) 0.0143(4) 0.0051(4)
Cl2 0.0526(5) 0.0506(5) 0.0627(6) -0.0037(4) 0.0186(4) 0.0133(5)
O1 0.036(2) 0.089(3) 0.038(2) 0.0000 -0.0090(10) 0.0000
O2 0.032(2) 0.061(2) 0.048(2) 0.0000 -0.008(2) 0.0000
N1 0.026(2) 0.040(2) 0.027(2) 0.0000 0.0040(10) 0.0000
C1 0.064(2) 0.047(2) 0.085(3) -0.001(2) -0.031(2) -0.012(2)
C2 0.075(3) 0.039(2) 0.087(3) -0.009(2) -0.041(2) -0.002(2)
C3 0.029(3) 0.050(4) 0.046(4) -0.008(3) 0.003(3) 0.010(3)
C4 0.043(3) 0.042(4) 0.028(3) 0.004(3) 0.003(3) -0.005(3)
C5 0.028(3) 0.040(4) 0.045(4) -0.008(3) 0.005(3) 0.002(3)
C6 0.045(3) 0.051(4) 0.034(3) 0.007(3) -0.004(3) -0.010(3)

loop_
_atom_site_label
_atom_site_fract_x
_atom_site_fract_y
_atom_site_fract_z
_atom_site_U_iso_or_equiv
_atom_site_thermal_displace_type
_atom_site_occupancy
Mo1 0.76702(3) 0.7500 0.40739(3) 0.0302 Uani 1.0000
Cl1 0.84771(8) 0.88059(7) 0.27812(7) 0.0457 Uani 1.0000
Cl2 0.64352(9) 0.61832(8) 0.49478(9) 0.0516 Uani 1.0000
O1 0.8766(3) 0.7500 0.5049(3) 0.0486 Uani 1.0000
O2 0.6062(3) 0.7500 0.2717(3) 0.0447 Uani 1.0000
N1 0.7373(3) 0.2500 0.3888(3) 0.0305 Uani 1.0000
C1 0.6180(4) 0.1094(3) 0.2799(4) 0.0584 Uani 1.0000
C2 0.8575(4) 0.3890(3) 0.4980(4) 0.0567 Uani 1.0000
C3 0.8522(5) 0.3191(5) 0.3856(5) 0.0390 Uani 0.5000
C4 0.7390(5) 0.3207(5) 0.4983(5) 0.0364 Uani 0.5000
C5 0.6250(5) 0.1783(5) 0.3924(5) 0.0358 Uani 0.5000
C6 0.7346(5) 0.1794(5) 0.2804(5) 0.0412 Uani 0.5000
H1 0.561(3) 0.695(3) 0.279(3) 0.0500 Uiso 1.0000
H10 0.5443 0.0631 0.2834 0.0500 Uiso 0.5000
H11 0.6925 0.0642 0.2740 0.0500 Uiso 0.5000
H12 0.6127 0.1566 0.2097 0.0500 Uiso 0.5000
H20 0.6301 0.1309 0.4624 0.0500 Uiso 0.5000
H21 0.5503 0.2233 0.3980 0.0500 Uiso 0.5000
H30 0.8080 0.1325 0.2805 0.0500 Uiso 0.5000
H31 0.7354 0.2250 0.2088 0.0500 Uiso 0.5000
H40 0.9324 0.4340 0.4960 0.0500 Uiso 0.5000
H41 0.8597 0.3423 0.5688 0.0500 Uiso 0.5000
H42 0.7839 0.4355 0.5014 0.0500 Uiso 0.5000
H50 0.9258 0.2725 0.3822 0.0500 Uiso 0.5000
H51 0.8500 0.3658 0.3149 0.0500 Uiso 0.5000
H60 0.7371 0.2753 0.5701 0.0500 Uiso 0.5000
H61 0.6663 0.3684 0.4978 0.0500 Uiso 0.5000
H70 0.6177 0.0637 0.2083 0.0500 Uiso 0.5000
H71 0.6170 0.0636 0.3513 0.0500 Uiso 0.5000
H72 0.5444 0.1561 0.2796 0.0500 Uiso 0.5000
H80 0.8591 0.4352 0.5692 0.0500 Uiso 0.5000
H81 0.9301 0.3412 0.4985 0.0500 Uiso 0.5000
H82 0.8593 0.4344 0.4262 0.0500 Uiso 0.5000

loop_
_atom_type_symbol
_atom_type_scat_dispersion_real
_atom_type_scat_dispersion_imag
_atom_type_scat_source
'Mo  ' -1.8250 0.6880 International_Tables_Vol_IV_Table_2.2B
'Cl  ' 0.1320 0.1590 International_Tables_Vol_IV_Table_2.2B
'O   ' 0.0080 0.0060 International_Tables_Vol_IV_Table_2.2B
'N   ' 0.0040 0.0030 International_Tables_Vol_IV_Table_2.2B
'C   ' 0.0020 0.0020 International_Tables_Vol_IV_Table_2.2B
'H   ' 0.0000 0.0000 International_Tables_Vol_IV_Table_2.2B

loop_
_geom_angle_atom_site_label_1
_geom_angle_atom_site_label_2
_geom_angle_atom_site_label_3
_geom_angle_site_symmetry_1
_geom_angle_site_symmetry_3
_geom_angle
_geom_angle_publ_flag
Cl1 Mo1 Cl1 . 5_565 87.41(4) yes
Cl1 Mo1 Cl2 . . 163.75(4) yes
Cl1 Mo1 Cl2 5_565 . 89.44(3) no
Cl1 Mo1 Cl2 . 5_565 89.44(3) yes
Cl1 Mo1 Cl2 5_565 5_565 163.75(4) no
Cl2 Mo1 Cl2 . 5_565 89.15(5) yes
Cl1 Mo1 O1 . . 98.47(9) yes
Cl1 Mo1 O1 5_565 . 98.47(9) no
Cl2 Mo1 O1 . . 97.75(9) yes
Cl2 Mo1 O1 5_565 . 97.75(9) no
Cl1 Mo1 O2 . . 82.60(7) yes
Cl1 Mo1 O2 5_565 . 82.60(7) no
Cl2 Mo1 O2 . . 81.19(7) yes
Cl2 Mo1 O2 5_565 . 81.19(7) no
O1 Mo1 O2 . . 178.50(10) yes
Mo1 O2 H1 . . 112.(3) no
Mo1 O2 H1 . 5_565 112.(3) no
H1 O2 H1 . 5_565 108.(5) no
C3 N1 C3 . 5_555 69.2(5) no
C3 N1 C4 . . 71.3(3) no
C3 N1 C4 5_555 . 109.8(4) no
C3 N1 C4 . 5_555 109.8(4) no
C3 N1 C4 5_555 5_555 71.3(3) no
C3 N1 C5 5_555 . 109.2(3) no
C4 N1 C5 . . 109.3(3) no
C4 N1 C5 5_555 . 69.2(3) no
C3 N1 C5 . 5_555 109.2(3) no
C3 N1 C5 5_555 5_555 178.4(4) no
C4 N1 C5 . 5_555 69.2(3) no
C4 N1 C5 5_555 5_555 109.3(3) no
C5 N1 C5 . 5_555 72.4(5) no
C3 N1 C6 . . 109.3(3) no
C3 N1 C6 5_555 . 70.5(3) no
C4 N1 C6 . . 179.5(3) no
C4 N1 C6 5_555 . 108.8(3) no
C5 N1 C6 . . 70.2(3) no
C3 N1 C6 . 5_555 70.5(3) no
C3 N1 C6 5_555 5_555 109.2(3) no
C4 N1 C6 . 5_555 108.8(3) no
C5 N1 C6 . 5_555 110.5(4) no
C5 N1 C6 5_555 . 110.5(4) no
C5 C1 H10 . . 109.5(4) no
C5 C1 H11 . . 109.5(4) no
H10 C1 H11 . . 109.5(3) no
C5 C1 H12 . . 109.5(4) no
H10 C1 H12 . . 109.5(3) no
H11 C1 H12 . . 109.5(4) no
C6 C1 H70 . . 109.5(4) no
C6 C1 H71 . . 109.5(4) no
C6 C1 H72 . . 109.5(4) no
H70 C1 H71 . . 109.5(4) no
H70 C1 H72 . . 109.5(3) no
H71 C1 H72 . . 109.5(4) no
C3 C2 H40 . . 109.5(4) no
C3 C2 H41 . . 109.5(4) no
H40 C2 H41 . . 109.5(3) no
C3 C2 H42 . . 109.5(4) no
H40 C2 H42 . . 109.5(4) no
H41 C2 H42 . . 109.5(4) no
C4 C2 H81 . . 109.5(4) no
C4 C2 H82 . . 109.5(4) no
H80 C2 H81 . . 109.5(3) no
H80 C2 H82 . . 109.5(4) no
H81 C2 H82 . . 109.5(4) no
N1 C3 C2 . . 109.4(4) no
N1 C3 H50 . . 109.5(5) no
C2 C3 H50 . . 109.5(5) no
N1 C3 H51 . . 109.5(5) no
C2 C3 H51 . . 109.5(5) no
H50 C3 H51 . . 109.5(5) no
N1 C4 C2 . . 109.1(4) no
N1 C4 H60 . . 109.6(5) no
C2 C4 H60 . . 109.6(5) no
N1 C4 H61 . . 109.6(5) no
C2 C4 H61 . . 109.6(5) no
H60 C4 H61 . . 109.5(5) no
N1 C5 C1 . . 110.4(4) no
N1 C5 H20 . . 109.3(4) no
C1 C5 H20 . . 109.3(5) no
N1 C5 H21 . . 109.2(5) no
C1 C5 H21 . . 109.2(5) no
H20 C5 H21 . . 109.5(5) no
N1 C6 C1 . . 110.5(4) no
N1 C6 H30 . . 109.2(5) no
C1 C6 H30 . . 109.2(5) no
N1 C6 H31 . . 109.2(5) no
C1 C6 H31 . . 109.2(5) no
H30 C6 H31 . . 109.5(5) no

loop_
_geom_bond_atom_site_label_1
_geom_bond_atom_site_label_2
_geom_bond_site_symmetry_1
_geom_bond_site_symmetry_2
_geom_bond_distance
_geom_bond_publ_flag
Mo1 Cl1 . . 2.3827(9) yes
Mo1 Cl1 . 5_565 2.3827(9) no
Mo1 Cl2 . . 2.3654(9) yes
Mo1 Cl2 . 5_565 2.3654(9) no
Mo1 O1 . . 1.641(3) yes
Mo1 O2 . . 2.351(3) yes
O2 H1 . . 0.86(3) yes
O2 H1 . 5_565 0.86(3) no
N1 C3 . . 1.534(6) yes
N1 C3 . 5_555 1.534(6) no
N1 C4 . . 1.537(6) yes
N1 C4 . 5_555 1.537(6) no
N1 C5 . . 1.530(6) yes
N1 C5 . 5_555 1.530(6) no
N1 C6 . . 1.524(6) yes
N1 C6 . 5_555 1.524(6) no
C1 C5 . . 1.553(4) yes
C1 C6 . . 1.556(4) yes
C1 H10 . . 1.000(4) no
C1 H11 . . 1.000(4) no
C1 H12 . . 1.000(4) no
C1 H70 . . 1.000(4) no
C1 H71 . . 1.000(4) no
C1 H72 . . 1.000(4) no
C2 C3 . . 1.559(4) yes
C2 C4 . . 1.561(4) yes
C2 H40 . . 1.000(4) no
C2 H41 . . 1.000(4) no
C2 H42 . . 1.000(4) no
C2 H80 . . 1.000(4) no
C2 H81 . . 1.000(4) no
C2 H82 . . 1.000(4) no
C3 H50 . . 1.000(6) no
C3 H51 . . 1.000(6) no
C4 H60 . . 1.000(6) no
C4 H61 . . 1.000(6) no
C5 H20 . . 1.000(6) no
C5 H21 . . 1.000(6) no
C6 H30 . . 1.000(7) no
C6 H31 . . 1.000(6) no

loop_
_geom_hbond_atom_site_label_D
_geom_hbond_atom_site_label_H
_geom_hbond_atom_site_label_A
_geom_hbond_site_symmetry_A
_geom_hbond_distance_DH
_geom_hbond_distance_HA
_geom_hbond_distance_DA
_geom_hbond_angle_DHA
O2 H1 Cl1 4_465 0.86(3) 2.61(3) 3.332(3) 141.93(3)
